data_4340961
loop_
_publ_author_name
'Eckenhoff, William T.'
'Brennessel, William W.'
'Eisenberg, Richard'

_publ_section_title
;
 Light-driven hydrogen production from aqueous protons using molybdenum
 catalysts.
;
_journal_issue 18
_journal_name_full 'Inorganic chemistry'
_journal_page_first 9860
_journal_page_last 9869
_journal_paper_doi 10.1021/ic501440a
_journal_volume 53
_journal_year 2014
_chemical_formula_moiety 'C28 H22 Mo N2 S4'
_chemical_formula_sum 'C28 H22 Mo N2 S4'
_chemical_formula_weight 610.65
_chemical_name_common eiswe27
_chemical_name_systematic
; 
 ? 
;
_space_group_crystal_system orthorhombic
_space_group_IT_number 33
_space_group_name_Hall 'P 2c -2n'
_space_group_name_H-M_alt 'P n a 21'
_symmetry_space_group_name_Hall 'P 2c -2n'
_symmetry_space_group_name_H-M 'P n a 21'
_atom_sites_solution_hydrogens geom
_atom_sites_solution_primary difmap
_atom_sites_solution_secondary difmap
_audit_creation_method SHELXL-2012
_cell_angle_alpha 90
_cell_angle_beta 90
_cell_angle_gamma 90
_cell_formula_units_Z 8
_cell_length_a 18.879(2)
_cell_length_b 10.0575(11)
_cell_length_c 27.882(3)
_cell_measurement_reflns_used 3948
_cell_measurement_temperature 100.0(5)
_cell_measurement_theta_max 36.22
_cell_measurement_theta_min 2.29
_cell_volume 5294.1(10)
_computing_cell_refinement 'SAINT (Bruker, 2009)'
_computing_data_collection 'APEX2 (Bruker, 2012)'
_computing_data_reduction 'SAINT (Bruker, 2009)'
_computing_molecular_graphics 'SHELXTL (Sheldrick, 2008)'
_computing_publication_material 'SHELXTL (Sheldrick, 2008)'
_computing_structure_refinement 'SHELXL-2012 (Sheldrick, 2012)'
_computing_structure_solution 'SIR97 (Altomare et al., 1999)'
_diffrn_ambient_temperature 100.0(5)
_diffrn_measured_fraction_theta_full 1.000
_diffrn_measured_fraction_theta_max 1.000
_diffrn_measurement_device_type 'Bruker SMART APEX II CCD Platform'
_diffrn_measurement_method '\w scans'
_diffrn_radiation_type MoK\a
_diffrn_radiation_wavelength 0.71073
_diffrn_reflns_av_R_equivalents 0.0770
_diffrn_reflns_av_unetI/netI 0.0682
_diffrn_reflns_Laue_measured_fraction_full 1.000
_diffrn_reflns_Laue_measured_fraction_max 1.000
_diffrn_reflns_limit_h_max 32
_diffrn_reflns_limit_h_min -32
_diffrn_reflns_limit_k_max 17
_diffrn_reflns_limit_k_min -17
_diffrn_reflns_limit_l_max 48
_diffrn_reflns_limit_l_min -48
_diffrn_reflns_number 127251
_diffrn_reflns_point_group_measured_fraction_full 0.999
_diffrn_reflns_point_group_measured_fraction_max 0.999
_diffrn_reflns_theta_full 37.785
_diffrn_reflns_theta_max 37.785
_diffrn_reflns_theta_min 1.461
_diffrn_source 'fine-focus sealed tube'
_exptl_absorpt_coefficient_mu 0.832
_exptl_absorpt_correction_T_max 0.7476
_exptl_absorpt_correction_T_min 0.7004
_exptl_absorpt_correction_type multi-scan
_exptl_absorpt_process_details 'SADABS (Sheldrick, 2008)'
_exptl_crystal_colour 'dark red'
_exptl_crystal_density_diffrn 1.532
_exptl_crystal_description needle
_exptl_crystal_F_000 2480
_exptl_crystal_size_max 0.280
_exptl_crystal_size_mid 0.240
_exptl_crystal_size_min 0.120
_refine_diff_density_max 0.712
_refine_diff_density_min -1.062
_refine_diff_density_rms 0.120
_refine_ls_abs_structure_details
; 
 Refined as an inversion twin. 
;
_refine_ls_abs_structure_Flack 0.48(3)
_refine_ls_extinction_method none
_refine_ls_goodness_of_fit_ref 1.023
_refine_ls_hydrogen_treatment constr
_refine_ls_matrix_type full
_refine_ls_number_parameters 632
_refine_ls_number_reflns 28399
_refine_ls_number_restraints 1
_refine_ls_restrained_S_all 1.023
_refine_ls_R_factor_all 0.0735
_refine_ls_R_factor_gt 0.0461
_refine_ls_shift/su_max 0.001
_refine_ls_shift/su_mean 0.000
_refine_ls_structure_factor_coef Fsqd
_refine_ls_weighting_details
; 
 w=1/[\s^2^(Fo^2^)+(0.0488P)^2^] 
 where P=(Fo^2^+2Fc^2^)/3 
;
_refine_ls_weighting_scheme calc
_refine_ls_wR_factor_gt 0.0942
_refine_ls_wR_factor_ref 0.1101
_reflns_Friedel_coverage 0.967
_reflns_Friedel_fraction_full 0.998
_reflns_Friedel_fraction_max 0.998
_reflns_number_gt 21008
_reflns_number_total 28399
_reflns_threshold_expression 'I > 2\s(I)'
_cod_data_source_file ic501440a_si_003.cif
_cod_data_source_block eiswe27
_cod_depositor_comments 'Adding full bibliography for 4340958--4340963.cif.'
_cod_original_cell_volume 5294.3(10)
_cod_database_code 4340961
_shelx_space_group_comment
; 
The symmetry employed for this shelxl refinement is uniquely defined 
by the following loop, which should always be used as a source of 
symmetry information in preference to the above space-group names. 
They are only intended as comments. 
;
_shelx_estimated_absorpt_t_min 0.801
_shelx_estimated_absorpt_t_max 0.907
_shelxl_version_number 2012-8

loop_
_space_group_symop_operation_xyz
'x, y, z'
'-x, -y, z+1/2'
'x+1/2, -y+1/2, z'
'-x+1/2, y+1/2, z+1/2'

loop_
_atom_site_label
_atom_site_type_symbol
_atom_site_fract_x
_atom_site_fract_y
_atom_site_fract_z
_atom_site_U_iso_or_equiv
_atom_site_adp_type
_atom_site_occupancy
_atom_site_site_symmetry_order
_atom_site_calc_flag
_atom_site_refinement_flags_posn
_atom_site_refinement_flags_adp
Mo1 Mo 0.60578(2) 0.76560(3) 0.91206(2) 0.01244(7) Uani 1 1 d . .
S1 S 0.51715(6) 0.68949(10) 0.96538(4) 0.0215(2) Uani 1 1 d . .
S2 S 0.52746(5) 0.67535(10) 0.85488(4) 0.01787(19) Uani 1 1 d . .
S3 S 0.62543(5) 0.93240(10) 0.85440(4) 0.01419(16) Uani 1 1 d . .
S4 S 0.61515(5) 0.94877(10) 0.96460(4) 0.01551(17) Uani 1 1 d . .
N1 N 0.7168(2) 0.6364(4) 0.98774(13) 0.0219(7) Uani 1 1 d . .
N2 N 0.71961(17) 0.6054(3) 0.84658(12) 0.0170(6) Uani 1 1 d . .
C1 C 0.4429(2) 0.6435(4) 0.93219(19) 0.0250(9) Uani 1 1 d . .
C2 C 0.4480(2) 0.6352(4) 0.88288(18) 0.0217(9) Uani 1 1 d . .
C3 C 0.6218(2) 1.0884(4) 0.88162(15) 0.0144(7) Uani 1 1 d . .
C4 C 0.6171(2) 1.0955(4) 0.93151(15) 0.0142(7) Uani 1 1 d . .
C5 C 0.3768(3) 0.6210(5) 0.9549(2) 0.0361(13) Uani 1 1 d . .
H5 H 0.3726 0.6246 0.9889 0.043 Uiso 1 1 calc R U
C6 C 0.3182(2) 0.5938(5) 0.9265(3) 0.0417(16) Uani 1 1 d . .
H6 H 0.2734 0.5816 0.9413 0.050 Uiso 1 1 calc R U
C7 C 0.3234(2) 0.5838(5) 0.8767(3) 0.0392(15) Uani 1 1 d . .
H7 H 0.2828 0.5632 0.8581 0.047 Uiso 1 1 calc R U
C8 C 0.3880(2) 0.6041(4) 0.8548(2) 0.0288(10) Uani 1 1 d . .
H8 H 0.3922 0.5972 0.8210 0.035 Uiso 1 1 calc R U
C9 C 0.6198(2) 1.2049(4) 0.85417(17) 0.0180(8) Uani 1 1 d . .
H9 H 0.6236 1.2000 0.8202 0.022 Uiso 1 1 calc R U
C10 C 0.6125(2) 1.3265(5) 0.87630(18) 0.0218(9) Uani 1 1 d . .
H10 H 0.6099 1.4053 0.8576 0.026 Uiso 1 1 calc R U
C11 C 0.6086(2) 1.3340(5) 0.92655(17) 0.0206(8) Uani 1 1 d . .
H11 H 0.6043 1.4182 0.9417 0.025 Uiso 1 1 calc R U
C12 C 0.6111(2) 1.2203(5) 0.95410(19) 0.0186(8) Uani 1 1 d . .
H12 H 0.6088 1.2261 0.9881 0.022 Uiso 1 1 calc R U
C13 C 0.6743(2) 0.6832(4) 0.96360(15) 0.0184(7) Uani 1 1 d . .
C14 C 0.7763(2) 0.5741(4) 1.01103(16) 0.0250(9) Uani 1 1 d . .
H14A H 0.7827 0.6138 1.0432 0.030 Uiso 1 1 calc R U
H14B H 0.8197 0.5916 0.9922 0.030 Uiso 1 1 calc R U
C15 C 0.7661(2) 0.4263(4) 1.01601(15) 0.0203(8) Uani 1 1 d . .
C16 C 0.7357(3) 0.3724(5) 1.05606(17) 0.0321(11) Uani 1 1 d . .
H16 H 0.7191 0.4285 1.0811 0.039 Uiso 1 1 calc R U
C17 C 0.7290(3) 0.2349(6) 1.0600(2) 0.0347(13) Uani 1 1 d . .
H17 H 0.7072 0.1973 1.0876 0.042 Uiso 1 1 calc R U
C18 C 0.7541(3) 0.1531(5) 1.0240(2) 0.0348(12) Uani 1 1 d . .
H18 H 0.7516 0.0592 1.0274 0.042 Uiso 1 1 calc R U
C19 C 0.7831(3) 0.2095(5) 0.9827(2) 0.0319(11) Uani 1 1 d . .
H19 H 0.7989 0.1542 0.9573 0.038 Uiso 1 1 calc R U
C20 C 0.7885(2) 0.3438(5) 0.97912(18) 0.0272(9) Uani 1 1 d . .
H20 H 0.8079 0.3819 0.9509 0.033 Uiso 1 1 calc R U
C21 C 0.6787(2) 0.6655(4) 0.86808(14) 0.0153(7) Uani 1 1 d . .
C22 C 0.7676(2) 0.5280(5) 0.81769(15) 0.0214(8) Uani 1 1 d . .
H22A H 0.7895 0.5863 0.7932 0.026 Uiso 1 1 calc R U
H22B H 0.7406 0.4580 0.8007 0.026 Uiso 1 1 calc R U
C23 C 0.82518(19) 0.4638(4) 0.84739(14) 0.0154(7) Uani 1 1 d . .
C24 C 0.8329(2) 0.3272(4) 0.84693(16) 0.0209(8) Uani 1 1 d . .
H24 H 0.8002 0.2738 0.8296 0.025 Uiso 1 1 calc R U
C25 C 0.8885(3) 0.2677(5) 0.8719(3) 0.0242(11) Uani 1 1 d . .
H25 H 0.8931 0.1736 0.8720 0.029 Uiso 1 1 calc R U
C26 C 0.9372(2) 0.3453(4) 0.89665(15) 0.0189(7) Uani 1 1 d . .
H26 H 0.9761 0.3050 0.9127 0.023 Uiso 1 1 calc R U
C27 C 0.9284(2) 0.4827(4) 0.89774(15) 0.0196(8) Uani 1 1 d . .
H27 H 0.9606 0.5365 0.9154 0.023 Uiso 1 1 calc R U
C28 C 0.8728(2) 0.5408(4) 0.87305(14) 0.0162(7) Uani 1 1 d . .
H28 H 0.8672 0.6347 0.8737 0.019 Uiso 1 1 calc R U
Mo2 Mo 0.64597(2) 0.26725(4) 0.68005(2) 0.01259(7) Uani 1 1 d . .
S5 S 0.74124(5) 0.20544(11) 0.63022(4) 0.02007(19) Uani 1 1 d . .
S6 S 0.72082(5) 0.17576(10) 0.73932(4) 0.01555(17) Uani 1 1 d . .
S7 S 0.62161(5) 0.43066(9) 0.73804(4) 0.01422(16) Uani 1 1 d . .
S8 S 0.63501(5) 0.45066(10) 0.62788(4) 0.01645(18) Uani 1 1 d . .
N3 N 0.5492(2) 0.1284(4) 0.59738(14) 0.0242(7) Uani 1 1 d . .
N4 N 0.53011(17) 0.1033(3) 0.74284(13) 0.0175(6) Uani 1 1 d . .
C29 C 0.8119(2) 0.1498(4) 0.66502(16) 0.0193(8) Uani 1 1 d . .
C30 C 0.8028(2) 0.1374(4) 0.71434(16) 0.0174(7) Uani 1 1 d . .
C31 C 0.6250(2) 0.5863(4) 0.71157(15) 0.0148(7) Uani 1 1 d . .
C32 C 0.6296(2) 0.5959(4) 0.66128(16) 0.0168(7) Uani 1 1 d . .
C33 C 0.8791(2) 0.1249(5) 0.64485(18) 0.0258(9) Uani 1 1 d . .
H33 H 0.8859 0.1326 0.6112 0.031 Uiso 1 1 calc R U
C34 C 0.9349(2) 0.0894(5) 0.6739(2) 0.0302(11) Uani 1 1 d . .
H34 H 0.9802 0.0723 0.6603 0.036 Uiso 1 1 calc R U
C35 C 0.9254(2) 0.0783(5) 0.7233(2) 0.0277(10) Uani 1 1 d . .
H35 H 0.9645 0.0554 0.7430 0.033 Uiso 1 1 calc R U
C36 C 0.8597(2) 0.1001(4) 0.74412(18) 0.0224(8) Uani 1 1 d . .
H36 H 0.8533 0.0901 0.7777 0.027 Uiso 1 1 calc R U
C37 C 0.6263(2) 0.7024(4) 0.73925(17) 0.0187(7) Uani 1 1 d . .
H37 H 0.6227 0.6967 0.7732 0.022 Uiso 1 1 calc R U
C38 C 0.6327(2) 0.8249(5) 0.71761(19) 0.0233(9) Uani 1 1 d . .
H38 H 0.6348 0.9033 0.7366 0.028 Uiso 1 1 calc R U
C39 C 0.6361(2) 0.8335(5) 0.66766(18) 0.0238(9) Uani 1 1 d . .
H39 H 0.6398 0.9183 0.6528 0.029 Uiso 1 1 calc R U
C40 C 0.6343(2) 0.7208(5) 0.63962(19) 0.0203(8) Uani 1 1 d . .
H40 H 0.6362 0.7280 0.6057 0.024 Uiso 1 1 calc R U
C41 C 0.5854(2) 0.1785(4) 0.62505(16) 0.0190(7) Uani 1 1 d . .
C42 C 0.4988(3) 0.0706(4) 0.56428(18) 0.0344(12) Uani 1 1 d . .
H42A H 0.5099 0.1011 0.5314 0.041 Uiso 1 1 calc R U
H42B H 0.4507 0.1024 0.5724 0.041 Uiso 1 1 calc R U
C43 C 0.4997(2) -0.0797(4) 0.56542(15) 0.0204(8) Uani 1 1 d . .
C44 C 0.5349(2) -0.1500(5) 0.53021(16) 0.0280(10) Uani 1 1 d . .
H44 H 0.5612 -0.1032 0.5066 0.034 Uiso 1 1 calc R U
C45 C 0.5327(3) -0.2858(6) 0.5288(2) 0.0336(11) Uani 1 1 d . .
H45 H 0.5573 -0.3329 0.5044 0.040 Uiso 1 1 calc R U
C46 C 0.4942(3) -0.3549(5) 0.5634(2) 0.0299(10) Uani 1 1 d . .
H46 H 0.4924 -0.4493 0.5627 0.036 Uiso 1 1 calc R U
C47 C 0.4592(3) -0.2859(6) 0.5981(2) 0.0331(11) Uani 1 1 d . .
H47 H 0.4326 -0.3326 0.6215 0.040 Uiso 1 1 calc R U
C48 C 0.4621(2) -0.1485(5) 0.59944(17) 0.0259(9) Uani 1 1 d . .
H48 H 0.4379 -0.1015 0.6241 0.031 Uiso 1 1 calc R U
C49 C 0.57085(19) 0.1632(4) 0.72136(15) 0.0159(7) Uani 1 1 d . .
C50 C 0.4822(2) 0.0262(5) 0.77159(16) 0.0232(9) Uani 1 1 d . .
H50A H 0.4599 0.0849 0.7958 0.028 Uiso 1 1 calc R U
H50B H 0.5093 -0.0430 0.7889 0.028 Uiso 1 1 calc R U
C51 C 0.42489(19) -0.0398(4) 0.74235(14) 0.0162(7) Uani 1 1 d . .
C52 C 0.4173(2) -0.1768(4) 0.74260(18) 0.0250(9) Uani 1 1 d . .
H52 H 0.4511 -0.2305 0.7588 0.030 Uiso 1 1 calc R U
C53 C 0.3607(3) -0.2357(5) 0.7192(3) 0.0251(12) Uani 1 1 d . .
H53 H 0.3545 -0.3293 0.7207 0.030 Uiso 1 1 calc R U
C54 C 0.3131(2) -0.1590(4) 0.69375(16) 0.0219(8) Uani 1 1 d . .
H54 H 0.2743 -0.1998 0.6778 0.026 Uiso 1 1 calc R U
C55 C 0.3220(2) -0.0229(4) 0.69153(15) 0.0198(8) Uani 1 1 d . .
H55 H 0.2899 0.0296 0.6734 0.024 Uiso 1 1 calc R U
C56 C 0.3775(2) 0.0374(4) 0.71544(15) 0.0181(7) Uani 1 1 d . .
H56 H 0.3834 0.1311 0.7137 0.022 Uiso 1 1 calc R U

loop_
_atom_site_aniso_label
_atom_site_aniso_U_11
_atom_site_aniso_U_22
_atom_site_aniso_U_33
_atom_site_aniso_U_23
_atom_site_aniso_U_13
_atom_site_aniso_U_12
Mo1 0.01043(14) 0.01093(11) 0.01596(17) -0.00049(17) 0.00137(13) 0.00069(10)
S1 0.0227(5) 0.0160(4) 0.0259(5) 0.0005(4) 0.0106(4) -0.0006(4)
S2 0.0123(4) 0.0154(4) 0.0258(5) -0.0028(4) -0.0025(4) -0.0014(3)
S3 0.0143(4) 0.0128(4) 0.0155(4) -0.0005(3) 0.0006(3) 0.0001(3)
S4 0.0185(4) 0.0138(4) 0.0142(4) -0.0010(3) 0.0004(3) 0.0012(3)
N1 0.0262(17) 0.0180(15) 0.0215(17) -0.0017(13) -0.0039(13) 0.0047(13)
N2 0.0138(14) 0.0195(16) 0.0176(16) -0.0023(12) -0.0014(12) 0.0036(12)
C1 0.0167(18) 0.0113(16) 0.047(3) 0.0004(17) 0.0106(17) -0.0010(14)
C2 0.0097(15) 0.0117(16) 0.044(3) 0.0015(16) 0.0023(15) 0.0004(12)
C3 0.0100(15) 0.0122(16) 0.0210(19) -0.0004(13) 0.0003(13) -0.0004(12)
C4 0.0135(15) 0.0122(16) 0.0170(18) -0.0009(13) -0.0014(13) -0.0006(12)
C5 0.022(2) 0.0172(19) 0.069(4) 0.009(2) 0.021(2) 0.0016(16)
C6 0.0160(19) 0.0156(19) 0.093(5) 0.009(2) 0.013(2) -0.0002(15)
C7 0.0124(18) 0.018(2) 0.087(5) 0.008(2) -0.003(2) -0.0017(15)
C8 0.0160(18) 0.0118(16) 0.059(3) -0.0016(19) -0.0069(19) -0.0025(14)
C9 0.0184(17) 0.0138(18) 0.022(2) 0.0027(15) 0.0026(15) -0.0018(14)
C10 0.0215(19) 0.0121(18) 0.032(2) 0.0047(17) 0.0006(17) -0.0008(14)
C11 0.0207(18) 0.0131(17) 0.028(2) -0.0030(16) -0.0029(15) -0.0017(14)
C12 0.0160(17) 0.0154(17) 0.025(2) -0.0055(19) -0.0018(14) 0.0016(15)
C13 0.0222(18) 0.0156(17) 0.0173(18) -0.0016(14) 0.0019(14) 0.0011(14)
C14 0.029(2) 0.023(2) 0.023(2) -0.0019(16) -0.0097(16) 0.0048(16)
C15 0.0164(16) 0.0244(19) 0.0202(18) -0.0011(15) -0.0053(14) 0.0053(14)
C16 0.041(3) 0.034(3) 0.021(2) -0.0001(18) -0.0049(19) 0.002(2)
C17 0.041(3) 0.041(3) 0.022(2) 0.009(2) -0.010(2) -0.006(2)
C18 0.032(2) 0.024(2) 0.048(3) 0.006(2) -0.018(2) -0.0017(19)
C19 0.024(2) 0.026(2) 0.046(3) -0.009(2) 0.006(2) -0.0019(18)
C20 0.025(2) 0.026(2) 0.031(2) -0.0053(18) 0.0100(17) -0.0035(17)
C21 0.0150(16) 0.0150(16) 0.0158(17) 0.0012(13) -0.0031(13) 0.0013(12)
C22 0.0166(17) 0.032(2) 0.0161(18) -0.0035(16) 0.0014(14) 0.0106(15)
C23 0.0123(15) 0.0173(17) 0.0167(17) -0.0035(13) 0.0015(12) 0.0025(12)
C24 0.0162(16) 0.0206(19) 0.026(2) -0.0098(16) -0.0020(15) -0.0007(14)
C25 0.024(2) 0.0145(16) 0.034(3) -0.0053(19) 0.002(2) 0.0053(17)
C26 0.0143(16) 0.0217(18) 0.0206(19) 0.0025(15) -0.0010(14) 0.0036(14)
C27 0.0150(16) 0.0207(18) 0.023(2) -0.0017(15) -0.0025(14) -0.0048(14)
C28 0.0163(16) 0.0123(15) 0.0201(18) -0.0014(13) 0.0008(13) -0.0017(12)
Mo2 0.01048(14) 0.01289(11) 0.01441(17) -0.00075(17) -0.00089(12) -0.00180(11)
S5 0.0178(4) 0.0247(5) 0.0177(4) -0.0070(4) 0.0026(3) -0.0020(4)
S6 0.0121(4) 0.0161(4) 0.0184(4) -0.0004(3) -0.0008(3) 0.0013(3)
S7 0.0142(4) 0.0138(4) 0.0147(4) 0.0003(3) 0.0001(3) 0.0007(3)
S8 0.0184(4) 0.0166(4) 0.0143(4) 0.0013(4) -0.0012(3) -0.0022(3)
N3 0.0278(18) 0.0176(16) 0.0272(19) 0.0013(14) -0.0103(15) -0.0053(13)
N4 0.0138(14) 0.0186(15) 0.0201(16) -0.0003(13) 0.0009(12) -0.0009(11)
C29 0.0111(15) 0.0183(17) 0.028(2) -0.0113(15) 0.0017(13) -0.0019(13)
C30 0.0119(15) 0.0120(15) 0.028(2) -0.0045(14) -0.0018(14) 0.0001(12)
C31 0.0139(16) 0.0112(15) 0.0195(19) 0.0011(13) -0.0012(13) 0.0003(12)
C32 0.0116(15) 0.0169(18) 0.022(2) 0.0005(15) -0.0031(14) -0.0003(13)
C33 0.0186(18) 0.025(2) 0.034(2) -0.0098(18) 0.0064(17) -0.0033(15)
C34 0.0112(16) 0.027(2) 0.053(3) -0.014(2) 0.0045(18) 0.0016(14)
C35 0.0154(18) 0.0180(19) 0.050(3) -0.0059(19) -0.0032(18) 0.0012(14)
C36 0.0169(17) 0.0153(17) 0.035(2) -0.0042(16) -0.0035(16) 0.0024(13)
C37 0.0195(17) 0.0166(19) 0.020(2) -0.0022(15) 0.0002(15) 0.0026(15)
C38 0.025(2) 0.016(2) 0.029(2) -0.0006(18) -0.0029(17) 0.0031(16)
C39 0.024(2) 0.0142(18) 0.033(3) 0.0048(17) -0.0047(17) 0.0002(15)
C40 0.0223(19) 0.0172(18) 0.021(2) 0.003(2) -0.0045(16) 0.0008(16)
C41 0.0168(16) 0.0196(18) 0.0208(19) 0.0026(15) -0.0013(14) -0.0031(14)
C42 0.047(3) 0.0191(19) 0.037(3) 0.0052(18) -0.029(2) -0.0078(19)
C43 0.0202(18) 0.0176(17) 0.023(2) 0.0009(15) -0.0098(15) -0.0059(14)
C44 0.029(2) 0.038(3) 0.0172(19) 0.0015(18) -0.0065(16) -0.0051(19)
C45 0.034(3) 0.039(3) 0.028(3) -0.015(2) -0.009(2) 0.012(2)
C46 0.028(2) 0.019(2) 0.043(3) 0.0007(19) -0.010(2) 0.0000(17)
C47 0.031(2) 0.027(2) 0.041(3) 0.009(2) 0.003(2) -0.007(2)
C48 0.026(2) 0.024(2) 0.027(2) 0.0008(17) 0.0047(17) 0.0017(17)
C49 0.0105(14) 0.0150(16) 0.0222(19) -0.0003(14) -0.0013(13) 0.0002(12)
C50 0.0165(18) 0.035(2) 0.0179(19) 0.0058(17) -0.0007(14) -0.0096(16)
C51 0.0104(14) 0.0215(18) 0.0165(17) 0.0048(14) 0.0014(12) -0.0015(12)
C52 0.0196(18) 0.0193(19) 0.036(2) 0.0109(18) -0.0037(18) 0.0015(15)
C53 0.026(3) 0.0164(18) 0.033(3) 0.0000(19) -0.002(2) -0.0032(17)
C54 0.0178(18) 0.024(2) 0.024(2) -0.0038(16) 0.0015(15) -0.0049(15)
C55 0.0147(16) 0.0228(19) 0.022(2) 0.0024(15) -0.0033(14) 0.0037(14)
C56 0.0164(16) 0.0142(16) 0.0239(19) 0.0032(14) -0.0009(14) 0.0021(13)

loop_
_atom_type_symbol
_atom_type_description
_atom_type_scat_dispersion_real
_atom_type_scat_dispersion_imag
_atom_type_scat_source
C C 0.0033 0.0016 'International Tables Vol C Tables 4.2.6.8 and 6.1.1.4'
H H 0.0000 0.0000 'International Tables Vol C Tables 4.2.6.8 and 6.1.1.4'
N N 0.0061 0.0033 'International Tables Vol C Tables 4.2.6.8 and 6.1.1.4'
S S 0.1246 0.1234 'International Tables Vol C Tables 4.2.6.8 and 6.1.1.4'
Mo Mo -1.6832 0.6857 'International Tables Vol C Tables 4.2.6.8 and 6.1.1.4'

loop_
_geom_angle_atom_site_label_1
_geom_angle_atom_site_label_2
_geom_angle_atom_site_label_3
_geom_angle
C21 Mo1 C13 78.86(15)
C21 Mo1 S3 80.76(11)
C13 Mo1 S3 130.61(12)
C21 Mo1 S2 80.33(11)
C13 Mo1 S2 134.12(12)
S3 Mo1 S2 84.91(4)
C21 Mo1 S4 133.39(11)
C13 Mo1 S4 80.65(12)
S3 Mo1 S4 81.70(4)
S2 Mo1 S4 140.14(4)
C21 Mo1 S1 132.50(12)
C13 Mo1 S1 82.99(12)
S3 Mo1 S1 140.50(4)
S2 Mo1 S1 81.76(4)
S4 Mo1 S1 85.15(4)
C1 S1 Mo1 108.75(17)
C2 S2 Mo1 109.09(17)
C3 S3 Mo1 109.74(15)
C4 S4 Mo1 109.53(15)
C13 N1 C14 170.9(4)
C21 N2 C22 176.6(4)
C2 C1 C5 119.8(5)
C2 C1 S1 119.2(3)
C5 C1 S1 120.9(4)
C1 C2 C8 120.6(4)
C1 C2 S2 119.6(3)
C8 C2 S2 119.7(4)
C4 C3 C9 120.0(4)
C4 C3 S3 118.8(3)
C9 C3 S3 121.1(3)
C3 C4 C12 119.8(4)
C3 C4 S4 119.1(3)
C12 C4 S4 121.1(4)
C6 C5 C1 118.4(5)
C6 C5 H5 120.8
C1 C5 H5 120.8
C5 C6 C7 121.9(5)
C5 C6 H6 119.1
C7 C6 H6 119.1
C8 C7 C6 119.4(5)
C8 C7 H7 120.3
C6 C7 H7 120.3
C7 C8 C2 119.8(5)
C7 C8 H8 120.1
C2 C8 H8 120.1
C10 C9 C3 120.1(4)
C10 C9 H9 120.0
C3 C9 H9 120.0
C9 C10 C11 120.0(4)
C9 C10 H10 120.0
C11 C10 H10 120.0
C12 C11 C10 120.6(5)
C12 C11 H11 119.7
C10 C11 H11 119.7
C11 C12 C4 119.5(5)
C11 C12 H12 120.2
C4 C12 H12 120.2
N1 C13 Mo1 172.6(4)
N1 C14 C15 111.8(4)
N1 C14 H14A 109.2
C15 C14 H14A 109.2
N1 C14 H14B 109.2
C15 C14 H14B 109.2
H14A C14 H14B 107.9
C16 C15 C20 119.8(4)
C16 C15 C14 121.3(4)
C20 C15 C14 118.9(4)
C15 C16 C17 119.8(5)
C15 C16 H16 120.1
C17 C16 H16 120.1
C18 C17 C16 120.1(5)
C18 C17 H17 119.9
C16 C17 H17 119.9
C17 C18 C19 119.5(5)
C17 C18 H18 120.3
C19 C18 H18 120.3
C20 C19 C18 119.7(5)
C20 C19 H19 120.2
C18 C19 H19 120.2
C19 C20 C15 121.1(5)
C19 C20 H20 119.5
C15 C20 H20 119.5
N2 C21 Mo1 175.5(3)
N2 C22 C23 112.1(3)
N2 C22 H22A 109.2
C23 C22 H22A 109.2
N2 C22 H22B 109.2
C23 C22 H22B 109.2
H22A C22 H22B 107.9
C24 C23 C28 119.5(4)
C24 C23 C22 119.7(4)
C28 C23 C22 120.7(4)
C23 C24 C25 120.1(4)
C23 C24 H24 119.9
C25 C24 H24 119.9
C26 C25 C24 120.3(4)
C26 C25 H25 119.8
C24 C25 H25 119.8
C25 C26 C27 119.3(4)
C25 C26 H26 120.3
C27 C26 H26 120.3
C28 C27 C26 119.9(4)
C28 C27 H27 120.0
C26 C27 H27 120.0
C27 C28 C23 120.8(4)
C27 C28 H28 119.6
C23 C28 H28 119.6
C49 Mo2 C41 79.78(16)
C49 Mo2 S7 80.76(12)
C41 Mo2 S7 133.57(12)
C49 Mo2 S5 134.88(11)
C41 Mo2 S5 82.73(12)
S7 Mo2 S5 137.68(4)
C49 Mo2 S8 131.84(11)
C41 Mo2 S8 80.50(12)
S7 Mo2 S8 81.96(4)
S5 Mo2 S8 84.82(4)
C49 Mo2 S6 80.01(11)
C41 Mo2 S6 131.91(12)
S7 Mo2 S6 84.73(4)
S5 Mo2 S6 81.55(4)
S8 Mo2 S6 142.10(4)
C29 S5 Mo2 109.91(14)
C30 S6 Mo2 109.78(15)
C31 S7 Mo2 109.37(14)
C32 S8 Mo2 109.43(15)
C41 N3 C42 175.4(5)
C49 N4 C50 176.8(4)
C30 C29 C33 119.2(4)
C30 C29 S5 119.0(3)
C33 C29 S5 121.6(4)
C29 C30 C36 120.8(4)
C29 C30 S6 119.0(3)
C36 C30 S6 120.1(3)
C37 C31 C32 119.4(4)
C37 C31 S7 121.3(3)
C32 C31 S7 119.2(3)
C40 C32 C31 119.7(4)
C40 C32 S8 121.4(4)
C31 C32 S8 118.7(3)
C34 C33 C29 120.0(5)
C34 C33 H33 120.0
C29 C33 H33 120.0
C33 C34 C35 120.2(4)
C33 C34 H34 119.9
C35 C34 H34 119.9
C36 C35 C34 121.2(4)
C36 C35 H35 119.4
C34 C35 H35 119.4
C35 C36 C30 118.5(4)
C35 C36 H36 120.8
C30 C36 H36 120.8
C38 C37 C31 120.4(4)
C38 C37 H37 119.8
C31 C37 H37 119.8
C37 C38 C39 119.8(4)
C37 C38 H38 120.1
C39 C38 H38 120.1
C40 C39 C38 120.9(5)
C40 C39 H39 119.5
C38 C39 H39 119.5
C39 C40 C32 119.8(5)
C39 C40 H40 120.1
C32 C40 H40 120.1
N3 C41 Mo2 175.5(4)
N3 C42 C43 112.4(4)
N3 C42 H42A 109.1
C43 C42 H42A 109.1
N3 C42 H42B 109.1
C43 C42 H42B 109.1
H42A C42 H42B 107.9
C48 C43 C44 118.9(4)
C48 C43 C42 120.9(4)
C44 C43 C42 120.1(4)
C45 C44 C43 121.1(5)
C45 C44 H44 119.4
C43 C44 H44 119.4
C44 C45 C46 119.6(5)
C44 C45 H45 120.2
C46 C45 H45 120.2
C47 C46 C45 119.4(5)
C47 C46 H46 120.3
C45 C46 H46 120.3
C46 C47 C48 120.6(5)
C46 C47 H47 119.7
C48 C47 H47 119.7
C43 C48 C47 120.3(4)
C43 C48 H48 119.8
C47 C48 H48 119.8
N4 C49 Mo2 177.8(4)
N4 C50 C51 112.8(3)
N4 C50 H50A 109.0
C51 C50 H50A 109.0
N4 C50 H50B 109.0
C51 C50 H50B 109.0
H50A C50 H50B 107.8
C52 C51 C56 119.2(4)
C52 C51 C50 120.6(4)
C56 C51 C50 120.2(4)
C51 C52 C53 120.1(4)
C51 C52 H52 119.9
C53 C52 H52 119.9
C54 C53 C52 120.4(4)
C54 C53 H53 119.8
C52 C53 H53 119.8
C53 C54 C55 119.8(4)
C53 C54 H54 120.1
C55 C54 H54 120.1
C56 C55 C54 120.4(4)
C56 C55 H55 119.8
C54 C55 H55 119.8
C55 C56 C51 119.9(4)
C55 C56 H56 120.1
C51 C56 H56 120.1

loop_
_geom_bond_atom_site_label_1
_geom_bond_atom_site_label_2
_geom_bond_distance
Mo1 C21 2.101(4)
Mo1 C13 2.104(4)
Mo1 S3 2.3529(11)
Mo1 S2 2.3562(11)
Mo1 S4 2.3604(11)
Mo1 S1 2.3656(11)
S1 C1 1.743(5)
S2 C2 1.739(4)
S3 C3 1.744(4)
S4 C4 1.741(4)
N1 C13 1.149(5)
N1 C14 1.440(5)
N2 C21 1.149(5)
N2 C22 1.440(5)
C1 C2 1.381(7)
C1 C5 1.418(6)
C2 C8 1.411(6)
C3 C4 1.395(6)
C3 C9 1.400(6)
C4 C12 1.410(6)
C5 C6 1.388(8)
C5 H5 0.9500
C6 C7 1.393(9)
C6 H6 0.9500
C7 C8 1.380(7)
C7 H7 0.9500
C8 H8 0.9500
C9 C10 1.377(7)
C9 H9 0.9500
C10 C11 1.405(7)
C10 H10 0.9500
C11 C12 1.378(7)
C11 H11 0.9500
C12 H12 0.9500
C14 C15 1.506(6)
C14 H14A 0.9900
C14 H14B 0.9900
C15 C16 1.368(6)
C15 C20 1.387(6)
C16 C17 1.392(8)
C16 H16 0.9500
C17 C18 1.382(8)
C17 H17 0.9500
C18 C19 1.395(8)
C18 H18 0.9500
C19 C20 1.359(7)
C19 H19 0.9500
C20 H20 0.9500
C22 C23 1.512(6)
C22 H22A 0.9900
C22 H22B 0.9900
C23 C24 1.381(6)
C23 C28 1.386(5)
C24 C25 1.395(7)
C24 H24 0.9500
C25 C26 1.390(7)
C25 H25 0.9500
C26 C27 1.392(6)
C26 H26 0.9500
C27 C28 1.385(6)
C27 H27 0.9500
C28 H28 0.9500
Mo2 C49 2.105(4)
Mo2 C41 2.111(4)
Mo2 S7 2.3510(11)
Mo2 S5 2.3562(11)
Mo2 S8 2.3582(12)
Mo2 S6 2.3611(11)
S5 C29 1.741(4)
S6 C30 1.740(4)
S7 C31 1.732(4)
S8 C32 1.735(4)
N3 C41 1.147(5)
N3 C42 1.447(5)
N4 C49 1.146(5)
N4 C50 1.436(5)
C29 C30 1.391(6)
C29 C33 1.412(6)
C30 C36 1.409(6)
C31 C37 1.400(6)
C31 C32 1.408(6)
C32 C40 1.397(7)
C33 C34 1.377(7)
C33 H33 0.9500
C34 C35 1.391(8)
C34 H34 0.9500
C35 C36 1.386(6)
C35 H35 0.9500
C36 H36 0.9500
C37 C38 1.377(7)
C37 H37 0.9500
C38 C39 1.397(7)
C38 H38 0.9500
C39 C40 1.377(7)
C39 H39 0.9500
C40 H40 0.9500
C42 C43 1.512(6)
C42 H42A 0.9900
C42 H42B 0.9900
C43 C48 1.372(6)
C43 C44 1.381(6)
C44 C45 1.367(8)
C44 H44 0.9500
C45 C46 1.393(8)
C45 H45 0.9500
C46 C47 1.361(8)
C46 H46 0.9500
C47 C48 1.384(7)
C47 H47 0.9500
C48 H48 0.9500
C50 C51 1.509(6)
C50 H50A 0.9900
C50 H50B 0.9900
C51 C52 1.385(6)
C51 C56 1.403(5)
C52 C53 1.386(8)
C52 H52 0.9500
C53 C54 1.380(7)
C53 H53 0.9500
C54 C55 1.381(6)
C54 H54 0.9500
C55 C56 1.381(6)
C55 H55 0.9500
C56 H56 0.9500

loop_
_geom_torsion_atom_site_label_1
_geom_torsion_atom_site_label_2
_geom_torsion_atom_site_label_3
_geom_torsion_atom_site_label_4
_geom_torsion
Mo1 S1 C1 C2 10.4(4)
Mo1 S1 C1 C5 -166.4(3)
C5 C1 C2 C8 -0.3(7)
S1 C1 C2 C8 -177.1(3)
C5 C1 C2 S2 175.1(3)
S1 C1 C2 S2 -1.8(5)
Mo1 S2 C2 C1 -7.8(4)
Mo1 S2 C2 C8 167.6(3)
Mo1 S3 C3 C4 7.6(4)
Mo1 S3 C3 C9 -169.1(3)
C9 C3 C4 C12 -0.6(6)
S3 C3 C4 C12 -177.4(3)
C9 C3 C4 S4 176.8(3)
S3 C3 C4 S4 0.1(5)
Mo1 S4 C4 C3 -7.6(4)
Mo1 S4 C4 C12 169.8(3)
C2 C1 C5 C6 -1.3(7)
S1 C1 C5 C6 175.5(4)
C1 C5 C6 C7 2.1(7)
C5 C6 C7 C8 -1.4(8)
C6 C7 C8 C2 -0.3(7)
C1 C2 C8 C7 1.1(7)
S2 C2 C8 C7 -174.3(3)
C4 C3 C9 C10 -0.8(6)
S3 C3 C9 C10 175.9(3)
C3 C9 C10 C11 1.6(6)
C9 C10 C11 C12 -1.0(6)
C10 C11 C12 C4 -0.4(6)
C3 C4 C12 C11 1.2(6)
S4 C4 C12 C11 -176.1(3)
N1 C14 C15 C16 -91.4(5)
N1 C14 C15 C20 88.8(5)
C20 C15 C16 C17 1.7(7)
C14 C15 C16 C17 -178.1(4)
C15 C16 C17 C18 1.0(8)
C16 C17 C18 C19 -3.0(8)
C17 C18 C19 C20 2.2(8)
C18 C19 C20 C15 0.5(7)
C16 C15 C20 C19 -2.4(7)
C14 C15 C20 C19 177.4(4)
N2 C22 C23 C24 121.6(4)
N2 C22 C23 C28 -61.9(5)
C28 C23 C24 C25 -0.4(7)
C22 C23 C24 C25 176.1(4)
C23 C24 C25 C26 -1.1(8)
C24 C25 C26 C27 2.3(8)
C25 C26 C27 C28 -2.0(7)
C26 C27 C28 C23 0.4(6)
C24 C23 C28 C27 0.8(6)
C22 C23 C28 C27 -175.7(4)
Mo2 S5 C29 C30 5.4(4)
Mo2 S5 C29 C33 -170.7(3)
C33 C29 C30 C36 -0.1(6)
S5 C29 C30 C36 -176.3(3)
C33 C29 C30 S6 177.1(3)
S5 C29 C30 S6 0.9(5)
Mo2 S6 C30 C29 -6.7(4)
Mo2 S6 C30 C36 170.5(3)
Mo2 S7 C31 C37 -167.4(3)
Mo2 S7 C31 C32 9.9(4)
C37 C31 C32 C40 -0.9(6)
S7 C31 C32 C40 -178.3(3)
C37 C31 C32 S8 175.0(3)
S7 C31 C32 S8 -2.4(5)
Mo2 S8 C32 C40 169.5(3)
Mo2 S8 C32 C31 -6.3(4)
C30 C29 C33 C34 -0.3(6)
S5 C29 C33 C34 175.8(3)
C29 C33 C34 C35 -0.2(7)
C33 C34 C35 C36 1.2(7)
C34 C35 C36 C30 -1.7(6)
C29 C30 C36 C35 1.1(6)
S6 C30 C36 C35 -176.0(3)
C32 C31 C37 C38 -0.7(6)
S7 C31 C37 C38 176.6(3)
C31 C37 C38 C39 1.7(6)
C37 C38 C39 C40 -1.0(7)
C38 C39 C40 C32 -0.6(7)
C31 C32 C40 C39 1.5(7)
S8 C32 C40 C39 -174.2(3)
N3 C42 C43 C48 83.2(6)
N3 C42 C43 C44 -100.8(5)
C48 C43 C44 C45 0.2(7)
C42 C43 C44 C45 -175.8(4)
C43 C44 C45 C46 0.0(7)
C44 C45 C46 C47 0.1(8)
C45 C46 C47 C48 -0.5(8)
C44 C43 C48 C47 -0.6(7)
C42 C43 C48 C47 175.4(4)
C46 C47 C48 C43 0.8(8)
N4 C50 C51 C52 120.9(5)
N4 C50 C51 C56 -60.7(5)
C56 C51 C52 C53 -4.4(7)
C50 C51 C52 C53 174.0(5)
C51 C52 C53 C54 2.9(9)
C52 C53 C54 C55 0.0(8)
C53 C54 C55 C56 -1.3(7)
C54 C55 C56 C51 -0.2(6)
C52 C51 C56 C55 3.1(6)
C50 C51 C56 C55 -175.3(4)
